data_4117933
loop_
_publ_author_name
'Andrea Di Giuseppe'
'Ricardo Castarlenas'
'Jes\'us J. P\'erez-Torrente'
'Marcello Crucianelli'
'Victor Polo'
'Rodrigo Sancho'
'Fernando J. Lahoz'
'Luis A. Oro'

_publ_contact_author_address
;
  Dr. Fernando J. Lahoz
  Departamento de Qu\'imica Inorg\'anica - I.S.Q.C.H.
  Facultad de Ciencias
  Universidad de Zaragoza - C.S.I.C.
  50009 Zaragoza, Spain
;
_publ_contact_author_email lahoz@unizar.es
_publ_contact_author_fax '+34 976 761187'
_publ_contact_author_name 'Dr. Fernando J. Lahoz'
_publ_contact_author_phone '+34 976 761147'
_publ_section_title
;
 Ligand-Controlled Regioselectivity in the Hydrothiolation of Alkynes by
 Rhodium N-Heterocyclic Carbene Catalysts
;
_journal_name_full 'Journal of the American Chemical Society'
_journal_page_first 8171
_journal_page_last 8183
_journal_paper_doi 10.1021/ja300396h
_journal_volume 134
_journal_year 2012
_chemical_formula_moiety 'C40 H55 Cl N3 Rh'
_chemical_formula_sum 'C40 H55 Cl N3 Rh'
_chemical_formula_weight 716.26
_chemical_name_systematic
;
 ?
;
_space_group_IT_number 2
_symmetry_cell_setting triclinic
_symmetry_space_group_name_Hall '-P 1'
_symmetry_space_group_name_H-M 'P -1'
_atom_sites_solution_hydrogens geom
_atom_sites_solution_primary direct
_atom_sites_solution_secondary difmap
_audit_creation_method SHELXL-97
_cell_angle_alpha 85.301(3)
_cell_angle_beta 75.467(3)
_cell_angle_gamma 72.538(3)
_cell_formula_units_Z 2
_cell_length_a 10.374(3)
_cell_length_b 10.874(3)
_cell_length_c 17.559(4)
_cell_measurement_reflns_used 3542
_cell_measurement_temperature 100(2)
_cell_measurement_theta_max 26.702
_cell_measurement_theta_min 2.172
_cell_volume 1829.0(8)
_computing_cell_refinement 'APEX2 v. 2009.7 (Bruker AXS, 2008)'
_computing_data_collection 'APEX2 v. 2009.7 (Bruker AXS, 2008)'
_computing_data_reduction 'APEX2 v. 2009.7 (Bruker AXS, 2008)'
_computing_molecular_graphics ORTEP
_computing_publication_material 'SHELXL-97 (Sheldrick, 1997)'
_computing_structure_refinement 'SHELXL-97 (Sheldrick, 1997)'
_computing_structure_solution 'SHELXS-97 (Sheldrick, 1990)'
_diffrn_ambient_temperature 100(2)
_diffrn_detector_area_resol_mean 8.26
_diffrn_measured_fraction_theta_full 0.994
_diffrn_measured_fraction_theta_max 0.994
_diffrn_measurement_device_type 'Bruker APEX II CCD system'
_diffrn_measurement_method '\w rotations with narrow frames'
_diffrn_radiation_monochromator graphite
_diffrn_radiation_source 'fine-focus sealed tube'
_diffrn_radiation_type MoK\a
_diffrn_radiation_wavelength 0.71073
_diffrn_reflns_av_R_equivalents 0.0667
_diffrn_reflns_av_sigmaI/netI 0.1161
_diffrn_reflns_limit_h_max 12
_diffrn_reflns_limit_h_min -12
_diffrn_reflns_limit_k_max 13
_diffrn_reflns_limit_k_min -13
_diffrn_reflns_limit_l_max 21
_diffrn_reflns_limit_l_min 0
_diffrn_reflns_number 18989
_diffrn_reflns_theta_full 26.37
_diffrn_reflns_theta_max 26.37
_diffrn_reflns_theta_min 1.96
_diffrn_standards_decay_% 'no decay'
_exptl_absorpt_coefficient_mu 0.571
_exptl_absorpt_correction_T_max 1.139
_exptl_absorpt_correction_T_min 0.813
_exptl_absorpt_correction_type multi-scan
_exptl_absorpt_process_details
;
 R.H. Blessing, Acta Cryst. (1995), A51, 33-38
;
_exptl_crystal_colour yellow
_exptl_crystal_density_diffrn 1.301
_exptl_crystal_description prism
_exptl_crystal_F_000 756
_exptl_crystal_size_max 0.213
_exptl_crystal_size_mid 0.161
_exptl_crystal_size_min 0.057
_refine_diff_density_max 2.557
_refine_diff_density_min -1.042
_refine_diff_density_rms 0.115
_refine_ls_extinction_method none
_refine_ls_goodness_of_fit_ref 1.003
_refine_ls_hydrogen_treatment mixed
_refine_ls_matrix_type full
_refine_ls_number_parameters 455
_refine_ls_number_reflns 7439
_refine_ls_number_restraints 6
_refine_ls_restrained_S_all 1.006
_refine_ls_R_factor_all 0.0893
_refine_ls_R_factor_gt 0.0571
_refine_ls_shift/su_max 0.000
_refine_ls_shift/su_mean 0.000
_refine_ls_structure_factor_coef Fsqd
_refine_ls_weighting_details 'calc w=1/[\s^2^(Fo^2^)+(0.0594P)^2^+0.0000P] where P=(Fo^2^+2Fc^2^)/3'
_refine_ls_weighting_scheme calc
_refine_ls_wR_factor_gt 0.1263
_refine_ls_wR_factor_ref 0.1372
_reflns_number_gt 5299
_reflns_number_total 7439
_reflns_threshold_expression >2sigma(I)
_cod_data_source_file ja300396h_si_002_2.cif
_cod_data_source_block compound_3
_cod_original_cell_volume 1829.1(8)
_cod_database_code 4117933

loop_
_symmetry_equiv_pos_as_xyz
'x, y, z'
'-x, -y, -z'

loop_
_atom_site_label
_atom_site_type_symbol
_atom_site_fract_x
_atom_site_fract_y
_atom_site_fract_z
_atom_site_U_iso_or_equiv
_atom_site_adp_type
_atom_site_occupancy
_atom_site_symmetry_multiplicity
_atom_site_calc_flag
_atom_site_refinement_flags
_atom_site_disorder_assembly
_atom_site_disorder_group
Rh1 Rh 0.18620(4) 0.37411(3) 0.19004(2) 0.01791(12) Uani 1 1 d . . .
Cl1 Cl -0.06186(11) 0.45178(11) 0.22750(7) 0.0257(3) Uani 1 1 d . . .
N1 N 0.1367(4) 0.5642(3) 0.3154(2) 0.0180(8) Uani 1 1 d . . .
N2 N 0.1932(4) 0.3743(4) 0.3644(2) 0.0199(8) Uani 1 1 d . . .
N3 N 0.1550(4) 0.3355(4) 0.0810(2) 0.0206(8) Uani 1 1 d . . .
C1 C 0.4092(4) 0.3209(4) 0.1516(3) 0.0191(10) Uani 1 1 d . . .
H1 H 0.3929 0.3896 0.1862 0.023 Uiso 1 1 calc R . .
C2 C 0.3644(4) 0.2133(4) 0.1822(3) 0.0200(10) Uani 1 1 d . . .
H2 H 0.3229 0.2109 0.2369 0.024 Uiso 1 1 calc R . .
C3 C 0.3793(5) 0.1016(4) 0.1322(3) 0.0243(10) Uani 1 1 d . B .
H3A H 0.3723 0.1332 0.0785 0.029 Uiso 1 1 calc R . .
H3B H 0.3023 0.0633 0.1545 0.029 Uiso 1 1 calc R . .
C4 C 0.5175(5) -0.0015(5) 0.1277(3) 0.0335(12) Uani 1 1 d D . .
H4A H 0.5078 -0.0554 0.1758 0.040 Uiso 1 1 calc R A 1
H4B H 0.5338 -0.0577 0.0826 0.040 Uiso 1 1 calc R A 1
C5A C 0.6465(7) 0.0413(8) 0.1192(5) 0.032(2) Uani 0.630(12) 1 d PD B 1
H5AA H 0.7270 -0.0353 0.1205 0.039 Uiso 0.630(12) 1 calc PR B 1
H5AB H 0.6333 0.0969 0.1641 0.039 Uiso 0.630(12) 1 calc PR B 1
C6A C 0.6778(8) 0.1157(7) 0.0420(5) 0.032(2) Uani 0.630(12) 1 d PD B 1
H6AA H 0.6261 0.0975 0.0060 0.039 Uiso 0.630(12) 1 calc PR B 1
H6AB H 0.7783 0.0828 0.0169 0.039 Uiso 0.630(12) 1 calc PR B 1
C5B C 0.6383(12) 0.0394(12) 0.0653(8) 0.027(4) Uani 0.370(12) 1 d PD B 2
H5BA H 0.7183 -0.0383 0.0497 0.032 Uiso 0.370(12) 1 calc PR B 2
H5BB H 0.6045 0.0738 0.0176 0.032 Uiso 0.370(12) 1 calc PR B 2
C6B C 0.6890(11) 0.1417(9) 0.0957(7) 0.022(4) Uani 0.370(12) 1 d PD B 2
H6BA H 0.6499 0.1536 0.1531 0.026 Uiso 0.370(12) 1 calc PR B 2
H6BB H 0.7918 0.1142 0.0856 0.026 Uiso 0.370(12) 1 calc PR B 2
C7 C 0.6387(5) 0.2676(5) 0.0515(3) 0.0391(14) Uani 1 1 d D . .
H7A H 0.6735 0.2861 0.0956 0.047 Uiso 1 1 calc R B 1
H7B H 0.6858 0.3046 0.0030 0.047 Uiso 1 1 calc R B 1
C8 C 0.4811(5) 0.3328(4) 0.0673(3) 0.0256(11) Uani 1 1 d . B .
H8A H 0.4642 0.4252 0.0528 0.031 Uiso 1 1 calc R . .
H8B H 0.4413 0.2930 0.0336 0.031 Uiso 1 1 calc R . .
C10 C 0.1826(4) 0.4363(4) 0.2940(3) 0.0176(9) Uani 1 1 d . . .
C11 C 0.1184(5) 0.5782(5) 0.3951(3) 0.0218(10) Uani 1 1 d . . .
H11 H 0.089(5) 0.654(5) 0.418(3) 0.017(12) Uiso 1 1 d . . .
C12 C 0.1530(5) 0.4601(5) 0.4263(3) 0.0244(10) Uani 1 1 d . . .
H12 H 0.151(5) 0.429(5) 0.481(3) 0.030(14) Uiso 1 1 d . . .
C13 C 0.1223(5) 0.6725(4) 0.2617(3) 0.0203(10) Uani 1 1 d . . .
C14 C 0.2447(5) 0.6986(4) 0.2177(3) 0.0255(11) Uani 1 1 d . . .
C15 C 0.2319(6) 0.7992(5) 0.1648(3) 0.0294(11) Uani 1 1 d . . .
H15 H 0.3131 0.8158 0.1322 0.035 Uiso 1 1 calc R . .
C16 C 0.1028(6) 0.8765(5) 0.1584(3) 0.0341(12) Uani 1 1 d . . .
H16 H 0.0957 0.9439 0.1203 0.041 Uiso 1 1 calc R . .
C17 C -0.0165(5) 0.8566(5) 0.2070(3) 0.0301(12) Uani 1 1 d . . .
H17 H -0.1045 0.9135 0.2036 0.036 Uiso 1 1 calc R . .
C18 C -0.0106(5) 0.7550(4) 0.2609(3) 0.0226(10) Uani 1 1 d . . .
C19 C -0.1406(5) 0.7420(5) 0.3194(3) 0.0265(11) Uani 1 1 d . . .
H19 H -0.124(5) 0.659(5) 0.342(3) 0.020(12) Uiso 1 1 d . . .
C20 C -0.1782(5) 0.8364(5) 0.3876(3) 0.0344(12) Uani 1 1 d . . .
H20A H -0.0978 0.8224 0.4104 0.052 Uiso 1 1 calc R . .
H20B H -0.2566 0.8216 0.4281 0.052 Uiso 1 1 calc R . .
H20C H -0.2043 0.9251 0.3679 0.052 Uiso 1 1 calc R . .
C21 C -0.2646(5) 0.7661(5) 0.2817(3) 0.0372(13) Uani 1 1 d . . .
H21A H -0.2926 0.8567 0.2653 0.056 Uiso 1 1 calc R . .
H21B H -0.3426 0.7465 0.3200 0.056 Uiso 1 1 calc R . .
H21C H -0.2376 0.7106 0.2357 0.056 Uiso 1 1 calc R . .
C22 C 0.3858(5) 0.6240(5) 0.2334(3) 0.0301(12) Uani 1 1 d . . .
H22 H 0.390(5) 0.537(5) 0.252(3) 0.016(11) Uiso 1 1 d . . .
C23 C 0.5091(6) 0.6165(5) 0.1632(4) 0.0443(15) Uani 1 1 d . . .
H23A H 0.4891 0.5899 0.1165 0.066 Uiso 1 1 calc R . .
H23B H 0.5923 0.5535 0.1744 0.066 Uiso 1 1 calc R . .
H23C H 0.5252 0.7013 0.1537 0.066 Uiso 1 1 calc R . .
C24 C 0.4074(6) 0.6837(6) 0.3038(4) 0.0443(15) Uani 1 1 d . . .
H24A H 0.4100 0.7724 0.2907 0.067 Uiso 1 1 calc R . .
H24B H 0.4954 0.6329 0.3159 0.067 Uiso 1 1 calc R . .
H24C H 0.3304 0.6839 0.3495 0.067 Uiso 1 1 calc R . .
C25 C 0.2582(5) 0.2396(4) 0.3763(3) 0.0208(10) Uani 1 1 d . . .
C26 C 0.1852(5) 0.1496(4) 0.3802(3) 0.0245(10) Uani 1 1 d . D .
C27 C 0.2521(6) 0.0222(5) 0.3954(3) 0.0317(12) Uani 1 1 d . . .
H27 H 0.2053 -0.0415 0.3982 0.038 Uiso 1 1 calc R . .
C28 C 0.3855(6) -0.0132(5) 0.4064(3) 0.0365(13) Uani 1 1 d . . .
H28 H 0.4298 -0.1009 0.4165 0.044 Uiso 1 1 calc R . .
C29 C 0.4547(5) 0.0780(5) 0.4028(3) 0.0309(12) Uani 1 1 d . . .
H29 H 0.5458 0.0526 0.4115 0.037 Uiso 1 1 calc R . .
C30 C 0.3937(5) 0.2064(5) 0.3866(3) 0.0261(11) Uani 1 1 d . . .
C31 C 0.4750(5) 0.3034(5) 0.3801(3) 0.0293(12) Uani 1 1 d . . .
H31 H 0.422(5) 0.379(5) 0.367(3) 0.023(13) Uiso 1 1 d . . .
C32 C 0.5002(6) 0.3272(6) 0.4596(3) 0.0436(14) Uani 1 1 d . . .
H32A H 0.4107 0.3581 0.4976 0.065 Uiso 1 1 calc R . .
H32B H 0.5505 0.3921 0.4528 0.065 Uiso 1 1 calc R . .
H32C H 0.5555 0.2466 0.4789 0.065 Uiso 1 1 calc R . .
C33 C 0.6144(5) 0.2625(6) 0.3193(3) 0.0411(14) Uani 1 1 d . . .
H33A H 0.6738 0.1826 0.3369 0.062 Uiso 1 1 calc R . .
H33B H 0.6604 0.3305 0.3136 0.062 Uiso 1 1 calc R . .
H33C H 0.5983 0.2482 0.2686 0.062 Uiso 1 1 calc R . .
C34 C 0.0388(5) 0.1873(5) 0.3668(3) 0.0315(12) Uani 1 1 d . . .
H34 H 0.0096 0.2821 0.3559 0.038 Uiso 1 1 calc R C 3
C35A C -0.0696(8) 0.1565(9) 0.4424(5) 0.041(3) Uiso 0.736(15) 1 d P D 3
H35A H -0.0614 0.1949 0.4889 0.061 Uiso 0.736(15) 1 calc PR D 3
H35B H -0.0497 0.0630 0.4498 0.061 Uiso 0.736(15) 1 calc PR D 3
H35C H -0.1642 0.1928 0.4350 0.061 Uiso 0.736(15) 1 calc PR D 3
C36A C 0.0287(8) 0.1171(8) 0.2987(5) 0.033(2) Uiso 0.736(15) 1 d P D 3
H36A H 0.0537 0.0242 0.3095 0.050 Uiso 0.736(15) 1 calc PR D 3
H36B H 0.0926 0.1349 0.2506 0.050 Uiso 0.736(15) 1 calc PR D 3
H36C H -0.0668 0.1468 0.2919 0.050 Uiso 0.736(15) 1 calc PR D 3
C35B C -0.0632(19) 0.246(2) 0.4318(11) 0.028(6) Uiso 0.264(15) 1 d P D 4
H35D H -0.1530 0.2779 0.4175 0.042 Uiso 0.264(15) 1 calc PR D 4
H35E H -0.0390 0.3174 0.4490 0.042 Uiso 0.264(15) 1 calc PR D 4
H35F H -0.0696 0.1823 0.4746 0.042 Uiso 0.264(15) 1 calc PR D 4
C36B C 0.023(2) 0.079(2) 0.3270(16) 0.037(6) Uiso 0.264(15) 1 d P D 4
H36D H 0.0066 0.0124 0.3657 0.055 Uiso 0.264(15) 1 calc PR D 4
H36E H 0.1088 0.0434 0.2868 0.055 Uiso 0.264(15) 1 calc PR D 4
H36F H -0.0552 0.1112 0.3022 0.055 Uiso 0.264(15) 1 calc PR D 4
C40 C 0.1860(5) 0.4076(5) 0.0176(3) 0.0273(11) Uani 1 1 d . . .
H40 H 0.2368 0.4661 0.0204 0.033 Uiso 1 1 calc R . .
C41 C 0.1480(5) 0.4014(6) -0.0516(3) 0.0347(13) Uani 1 1 d . . .
H41 H 0.1727 0.4540 -0.0955 0.042 Uiso 1 1 calc R . .
C42 C 0.0738(5) 0.3176(6) -0.0558(3) 0.0390(14) Uani 1 1 d . . .
H42 H 0.0460 0.3110 -0.1026 0.047 Uiso 1 1 calc R . .
C43 C 0.0410(6) 0.2443(5) 0.0087(3) 0.0366(13) Uani 1 1 d . . .
H43 H -0.0095 0.1851 0.0069 0.044 Uiso 1 1 calc R . .
C44 C 0.0807(5) 0.2554(5) 0.0762(3) 0.0291(11) Uani 1 1 d . . .
H44 H 0.0548 0.2048 0.1209 0.035 Uiso 1 1 calc R . .

loop_
_atom_site_aniso_label
_atom_site_aniso_U_11
_atom_site_aniso_U_22
_atom_site_aniso_U_33
_atom_site_aniso_U_23
_atom_site_aniso_U_13
_atom_site_aniso_U_12
Rh1 0.01439(18) 0.01442(18) 0.0266(2) -0.00074(13) -0.00722(14) -0.00459(13)
Cl1 0.0162(5) 0.0272(6) 0.0344(7) -0.0026(5) -0.0090(5) -0.0042(5)
N1 0.0107(17) 0.0146(18) 0.029(2) -0.0008(16) -0.0067(16) -0.0031(15)
N2 0.0166(19) 0.019(2) 0.025(2) 0.0001(16) -0.0041(16) -0.0073(16)
N3 0.0157(19) 0.018(2) 0.027(2) -0.0022(17) -0.0061(16) -0.0015(16)
C1 0.018(2) 0.016(2) 0.021(2) -0.0048(18) -0.0007(19) -0.0032(18)
C2 0.014(2) 0.021(2) 0.021(2) -0.0036(19) -0.0015(18) -0.0022(18)
C3 0.017(2) 0.018(2) 0.035(3) 0.000(2) 0.000(2) -0.0074(19)
C4 0.027(3) 0.019(3) 0.052(3) -0.008(2) -0.009(2) 0.000(2)
C5A 0.022(4) 0.027(5) 0.046(6) -0.009(4) -0.011(4) 0.001(3)
C6A 0.016(4) 0.041(6) 0.035(6) -0.007(4) -0.001(4) -0.002(4)
C5B 0.030(8) 0.010(7) 0.029(9) -0.011(6) 0.005(7) 0.003(6)
C6B 0.008(6) 0.027(7) 0.022(8) -0.006(6) 0.004(5) 0.001(5)
C7 0.021(3) 0.040(3) 0.048(4) 0.013(3) 0.004(2) -0.010(2)
C8 0.017(2) 0.018(2) 0.041(3) 0.003(2) -0.005(2) -0.0070(19)
C10 0.0067(19) 0.016(2) 0.031(3) -0.0008(19) -0.0042(18) -0.0041(17)
C11 0.013(2) 0.021(3) 0.031(3) -0.008(2) -0.004(2) -0.0036(19)
C12 0.019(2) 0.028(3) 0.025(3) -0.004(2) -0.006(2) -0.004(2)
C13 0.019(2) 0.014(2) 0.029(3) -0.0035(19) -0.006(2) -0.0049(18)
C14 0.024(2) 0.019(2) 0.034(3) -0.007(2) -0.001(2) -0.010(2)
C15 0.041(3) 0.022(3) 0.029(3) -0.003(2) -0.004(2) -0.018(2)
C16 0.054(4) 0.022(3) 0.031(3) 0.006(2) -0.013(3) -0.018(3)
C17 0.035(3) 0.020(3) 0.040(3) -0.001(2) -0.019(2) -0.005(2)
C18 0.026(2) 0.014(2) 0.032(3) -0.0029(19) -0.011(2) -0.0075(19)
C19 0.019(2) 0.021(3) 0.041(3) -0.002(2) -0.011(2) -0.004(2)
C20 0.023(3) 0.035(3) 0.043(3) -0.005(3) -0.008(2) -0.004(2)
C21 0.022(3) 0.036(3) 0.056(4) -0.010(3) -0.013(3) -0.007(2)
C22 0.019(2) 0.022(3) 0.050(3) -0.007(2) -0.005(2) -0.008(2)
C23 0.027(3) 0.034(3) 0.067(4) -0.009(3) 0.007(3) -0.015(3)
C24 0.025(3) 0.050(4) 0.065(4) -0.011(3) -0.013(3) -0.015(3)
C25 0.023(2) 0.016(2) 0.021(2) 0.0006(19) -0.0045(19) -0.0036(19)
C26 0.027(3) 0.021(2) 0.022(3) -0.001(2) -0.005(2) -0.004(2)
C27 0.038(3) 0.023(3) 0.031(3) -0.004(2) -0.004(2) -0.006(2)
C28 0.041(3) 0.021(3) 0.041(3) 0.005(2) -0.006(3) -0.003(2)
C29 0.027(3) 0.030(3) 0.031(3) 0.004(2) -0.008(2) -0.001(2)
C30 0.018(2) 0.028(3) 0.029(3) -0.002(2) -0.006(2) 0.000(2)
C31 0.020(2) 0.026(3) 0.042(3) 0.007(2) -0.011(2) -0.006(2)
C32 0.042(3) 0.051(4) 0.043(3) -0.005(3) -0.017(3) -0.015(3)
C33 0.017(3) 0.060(4) 0.043(3) 0.002(3) -0.005(2) -0.009(3)
C34 0.031(3) 0.027(3) 0.041(3) -0.003(2) -0.012(2) -0.010(2)
C40 0.019(2) 0.032(3) 0.028(3) -0.004(2) -0.005(2) -0.002(2)
C41 0.018(2) 0.050(3) 0.028(3) 0.003(3) -0.006(2) 0.001(2)
C42 0.029(3) 0.051(4) 0.035(3) -0.015(3) -0.016(2) 0.001(3)
C43 0.031(3) 0.037(3) 0.045(3) -0.012(3) -0.015(3) -0.007(2)
C44 0.027(3) 0.023(3) 0.040(3) -0.003(2) -0.010(2) -0.008(2)

loop_
_atom_type_symbol
_atom_type_description
_atom_type_scat_dispersion_real
_atom_type_scat_dispersion_imag
_atom_type_scat_source
C C 0.0030 0.0020 'International Tables Vol C Tables 4.2.6.8 and 6.1.1.4'
H H 0.0000 0.0000 'International Tables Vol C Tables 4.2.6.8 and 6.1.1.4'
N N 0.0060 0.0030 'International Tables Vol C Tables 4.2.6.8 and 6.1.1.4'
Cl Cl 0.1480 0.1590 'International Tables Vol C Tables 4.2.6.8 and 6.1.1.4'
Rh Rh -1.1180 0.9190 'International Tables Vol C Tables 4.2.6.8 and 6.1.1.4'

loop_
_geom_angle_atom_site_label_1
_geom_angle_atom_site_label_2
_geom_angle_atom_site_label_3
_geom_angle
C10 Rh1 C2 97.23(17)
C10 Rh1 N3 169.36(15)
C2 Rh1 N3 93.38(16)
C10 Rh1 C1 93.92(16)
C2 Rh1 C1 38.46(16)
N3 Rh1 C1 94.94(15)
C10 Rh1 Cl1 86.21(12)
C2 Rh1 Cl1 146.63(13)
N3 Rh1 Cl1 84.43(10)
C1 Rh1 Cl1 174.86(12)
C10 N1 C11 111.8(4)
C10 N1 C13 125.4(4)
C11 N1 C13 122.5(4)
C10 N2 C12 112.2(4)
C10 N2 C25 127.1(4)
C12 N2 C25 120.0(4)
C40 N3 C44 117.2(4)
C40 N3 Rh1 120.4(3)
C44 N3 Rh1 121.2(3)
C2 C1 C8 123.3(4)
C2 C1 Rh1 69.4(2)
C8 C1 Rh1 121.7(3)
C1 C2 C3 122.8(4)
C1 C2 Rh1 72.1(3)
C3 C2 Rh1 118.2(3)
C2 C3 C4 111.8(4)
C5A C4 C3 118.2(5)
C3 C4 C5B 110.1(6)
C4 C5A C6A 111.6(6)
C5A C6A C7 114.7(6)
C6B C5B C4 113.9(9)
C7 C6B C5B 107.0(9)
C6B C7 C8 117.7(6)
C8 C7 C6A 112.5(5)
C1 C8 C7 112.1(4)
N2 C10 N1 102.2(4)
N2 C10 Rh1 132.3(3)
N1 C10 Rh1 124.2(3)
C12 C11 N1 107.4(4)
C11 C12 N2 106.4(4)
C18 C13 C14 122.3(4)
C18 C13 N1 119.8(4)
C14 C13 N1 117.6(4)
C15 C14 C13 117.9(5)
C15 C14 C22 121.3(4)
C13 C14 C22 120.6(4)
C14 C15 C16 120.9(5)
C15 C16 C17 120.4(5)
C16 C17 C18 121.4(5)
C17 C18 C13 116.5(4)
C17 C18 C19 120.9(4)
C13 C18 C19 122.4(4)
C18 C19 C21 112.4(4)
C18 C19 C20 109.6(4)
C21 C19 C20 109.8(4)
C23 C22 C14 114.6(5)
C23 C22 C24 109.8(4)
C14 C22 C24 109.3(4)
C26 C25 C30 122.9(4)
C26 C25 N2 120.5(4)
C30 C25 N2 116.6(4)
C27 C26 C25 117.4(4)
C27 C26 C34 120.5(4)
C25 C26 C34 122.1(4)
C28 C27 C26 121.0(5)
C29 C28 C27 120.3(5)
C28 C29 C30 121.2(5)
C29 C30 C25 117.2(5)
C29 C30 C31 119.7(4)
C25 C30 C31 123.0(4)
C30 C31 C33 111.8(4)
C30 C31 C32 112.4(4)
C33 C31 C32 109.5(4)
C35B C34 C36B 120.2(13)
C35B C34 C36A 130.3(9)
C35B C34 C26 113.2(9)
C36B C34 C26 108.5(10)
C36A C34 C26 113.0(5)
C36B C34 C35A 87.8(11)
C36A C34 C35A 106.8(5)
C26 C34 C35A 111.4(5)
N3 C40 C41 123.3(5)
C42 C41 C40 118.7(5)
C43 C42 C41 118.3(5)
C42 C43 C44 120.4(5)
N3 C44 C43 122.1(5)

loop_
_geom_bond_atom_site_label_1
_geom_bond_atom_site_label_2
_geom_bond_distance
Rh1 C10 1.986(4)
Rh1 C2 2.113(4)
Rh1 N3 2.115(4)
Rh1 C1 2.149(4)
Rh1 Cl1 2.3886(13)
N1 C10 1.379(5)
N1 C11 1.380(6)
N1 C13 1.442(6)
N2 C10 1.372(6)
N2 C12 1.390(6)
N2 C25 1.439(6)
N3 C40 1.336(6)
N3 C44 1.345(6)
C1 C2 1.404(6)
C1 C8 1.496(6)
C2 C3 1.505(6)
C3 C4 1.520(6)
C4 C5A 1.514(7)
C4 C5B 1.592(9)
C5A C6A 1.534(8)
C6A C7 1.591(8)
C5B C6B 1.545(10)
C6B C7 1.533(9)
C7 C8 1.537(7)
C11 C12 1.336(7)
C13 C18 1.405(6)
C13 C14 1.407(6)
C14 C15 1.373(7)
C14 C22 1.526(7)
C15 C16 1.377(7)
C16 C17 1.381(7)
C17 C18 1.392(7)
C18 C19 1.513(7)
C19 C21 1.536(7)
C19 C20 1.538(7)
C22 C23 1.524(7)
C22 C24 1.535(7)
C25 C26 1.394(6)
C25 C30 1.396(6)
C26 C27 1.388(7)
C26 C34 1.523(7)
C27 C28 1.379(8)
C28 C29 1.378(7)
C29 C30 1.388(7)
C30 C31 1.516(7)
C31 C33 1.532(7)
C31 C32 1.538(7)
C34 C35B 1.390(19)
C34 C36B 1.48(2)
C34 C36A 1.512(9)
C34 C35A 1.594(9)
C40 C41 1.382(7)
C41 C42 1.375(8)
C42 C43 1.362(8)
C43 C44 1.374(7)
